data_4080814
loop_
_publ_author_name
'Palacios, Laura'
'Di Giuseppe, Andrea'
'Opalinska, Anna'
'Castarlenas, Ricardo'
'P\'erez-Torrente, Jes\'us J.'
'Lahoz, Fernando J.'
'Oro, Luis A.'

_publ_section_title
;
 Labile Rhodium(I)--N-Heterocyclic Carbene Complexes
;
_journal_issue 9
_journal_name_full Organometallics
_journal_page_first 2768
_journal_paper_doi 10.1021/om400209m
_journal_volume 32
_journal_year 2013
_chemical_formula_moiety 'C39 H56 N4 Rh, C F3 O3 S, 0.5 (C H2 Cl2)'
_chemical_formula_sum 'C40.5 H57 Cl F3 N4 O3 Rh S'
_chemical_formula_weight 875.32
_chemical_name_systematic
; 
 ? 
;
_space_group_IT_number 2
_symmetry_cell_setting triclinic
_symmetry_space_group_name_Hall '-P 1'
_symmetry_space_group_name_H-M 'P -1'
_atom_sites_solution_hydrogens geom
_atom_sites_solution_primary direct
_atom_sites_solution_secondary difmap
_audit_creation_method SHELXL-97
_cell_angle_alpha 68.9360(10)
_cell_angle_beta 81.9510(10)
_cell_angle_gamma 67.8920(10)
_cell_formula_units_Z 2
_cell_length_a 10.6930(8)
_cell_length_b 13.4285(10)
_cell_length_c 17.2274(13)
_cell_measurement_reflns_used 9909
_cell_measurement_temperature 100(2)
_cell_measurement_theta_max 30.12
_cell_measurement_theta_min 2.41
_cell_volume 2138.6(3)
_computing_cell_refinement 'APEX2 v. 2009.7 (Bruker AXS, 2008)'
_computing_data_collection 'APEX2 v. 2009.7 (Bruker AXS, 2008)'
_computing_data_reduction 'APEX2 v. 2009.7 (Bruker AXS, 2008)'
_computing_molecular_graphics ORTEP
_computing_publication_material 'SHELXL-97 (Sheldrick, 1997)'
_computing_structure_refinement 'SHELXL-97 (Sheldrick, 2008)'
_computing_structure_solution 'SHELXS-97 (Sheldrick, 2008)'
_diffrn_ambient_temperature 100(2)
_diffrn_detector_area_resol_mean 8.26
_diffrn_measured_fraction_theta_full 0.997
_diffrn_measured_fraction_theta_max 0.909
_diffrn_measurement_device_type 'Bruker APEX-II CCD'
_diffrn_measurement_method '\f and \w scans'
_diffrn_radiation_monochromator graphite
_diffrn_radiation_source 'fine-focus sealed tube'
_diffrn_radiation_type MoK\a
_diffrn_radiation_wavelength 0.71073
_diffrn_reflns_av_R_equivalents 0.0248
_diffrn_reflns_av_sigmaI/netI 0.0376
_diffrn_reflns_limit_h_max 15
_diffrn_reflns_limit_h_min -15
_diffrn_reflns_limit_k_max 16
_diffrn_reflns_limit_k_min -18
_diffrn_reflns_limit_l_max 23
_diffrn_reflns_limit_l_min -24
_diffrn_reflns_number 25480
_diffrn_reflns_theta_full 27.50
_diffrn_reflns_theta_max 30.52
_diffrn_reflns_theta_min 1.27
_diffrn_standards_number 0
_exptl_absorpt_coefficient_mu 0.564
_exptl_absorpt_correction_T_max 0.9404
_exptl_absorpt_correction_T_min 0.8218
_exptl_absorpt_correction_type multi-scan
_exptl_absorpt_process_details
; 
 Multi-scan correction included in APEX2 package (Bruker AXS, 2008)
;
_exptl_crystal_colour colorless
_exptl_crystal_density_diffrn 1.359
_exptl_crystal_density_method 'not measured'
_exptl_crystal_description prism
_exptl_crystal_F_000 914
_exptl_crystal_size_max 0.184
_exptl_crystal_size_mid 0.174
_exptl_crystal_size_min 0.137
_refine_diff_density_max 1.025
_refine_diff_density_min -0.412
_refine_diff_density_rms 0.071
_refine_ls_extinction_method none
_refine_ls_goodness_of_fit_ref 1.069
_refine_ls_hydrogen_treatment mixed
_refine_ls_matrix_type full
_refine_ls_number_parameters 523
_refine_ls_number_reflns 11898
_refine_ls_number_restraints 0
_refine_ls_restrained_S_all 1.069
_refine_ls_R_factor_all 0.0404
_refine_ls_R_factor_gt 0.0346
_refine_ls_shift/su_max 0.001
_refine_ls_shift/su_mean 0.000
_refine_ls_structure_factor_coef Fsqd
_refine_ls_weighting_details 'calc w=1/[\s^2^(Fo^2^)+(0.0523P)^2^+0.1780P] where P=(Fo^2^+2Fc^2^)/3'
_refine_ls_weighting_scheme calc
_refine_ls_wR_factor_gt 0.0890
_refine_ls_wR_factor_ref 0.0915
_reflns_number_gt 10441
_reflns_number_total 11898
_reflns_threshold_expression >2sigma(I)
_cod_data_source_file om400209m_si_002.cif
_cod_data_source_block compnd_6
_cod_depositor_comments
;
The following automatic conversions were performed:

'_symmetry_cell_setting' value 'Triclinic' changed to 'triclinic'
according to /home/saulius/struct/CIF-dictionaries/cif_core.dic
dictionary named 'cif_core.dic' version 2.3.1 from 2005-06-27.

Automatic conversion script
Id: cif_fix_values 1891 2012-01-12 08:04:46Z andrius 
;
_cod_original_cell_volume 2138.7(3)
_cod_original_formula_sum 'C40.50 H57 Cl F3 N4 O3 Rh S'
_cod_database_code 4080814

loop_
_symmetry_equiv_pos_as_xyz
'x, y, z'
'-x, -y, -z'

loop_
_atom_site_label
_atom_site_type_symbol
_atom_site_fract_x
_atom_site_fract_y
_atom_site_fract_z
_atom_site_U_iso_or_equiv
_atom_site_adp_type
_atom_site_occupancy
_atom_site_symmetry_multiplicity
_atom_site_calc_flag
_atom_site_refinement_flags
_atom_site_disorder_assembly
_atom_site_disorder_group
Rh1 Rh 0.183696(13) 0.036069(10) 0.261024(8) 0.01993(5) Uani 1 1 d . . .
N1 N 0.30618(17) -0.09271(13) 0.35722(10) 0.0295(3) Uani 1 1 d . . .
N2 N 0.11733(16) -0.09084(13) 0.26406(10) 0.0270(3) Uani 1 1 d . . .
N3 N 0.37673(14) 0.16487(11) 0.23032(8) 0.0203(3) Uani 1 1 d . . .
N4 N 0.24050(15) 0.19229(12) 0.33078(9) 0.0225(3) Uani 1 1 d . . .
C1 C 0.02321(18) 0.16992(14) 0.18192(11) 0.0246(3) Uani 1 1 d . . .
H1 H 0.017(2) 0.2366(19) 0.1905(14) 0.029 Uiso 1 1 d . . .
C2 C 0.12986(17) 0.12514(14) 0.13366(10) 0.0228(3) Uani 1 1 d . . .
H2 H 0.196(2) 0.1591(18) 0.1153(14) 0.027 Uiso 1 1 d . . .
C3 C 0.1218(2) 0.05797(16) 0.08207(12) 0.0312(4) Uani 1 1 d . . .
H3A H 0.0588 0.0169 0.1088 0.037 Uiso 1 1 calc R . .
H3B H 0.2119 0.0007 0.0790 0.037 Uiso 1 1 calc R . .
C4 C 0.0725(2) 0.13787(18) -0.00636(12) 0.0378(4) Uani 1 1 d . . .
H4A H 0.1442 0.1677 -0.0356 0.045 Uiso 1 1 calc R . .
H4B H 0.0594 0.0925 -0.0368 0.045 Uiso 1 1 calc R . .
C5 C -0.0587(2) 0.23908(17) -0.01042(13) 0.0365(4) Uani 1 1 d . . .
H5A H -0.0854 0.2801 -0.0695 0.044 Uiso 1 1 calc R . .
H5B H -0.0403 0.2922 0.0102 0.044 Uiso 1 1 calc R . .
C6 C -0.1790(2) 0.20988(18) 0.03900(15) 0.0402(5) Uani 1 1 d . . .
H6A H -0.2603 0.2547 0.0037 0.048 Uiso 1 1 calc R . .
H6B H -0.1615 0.1283 0.0497 0.048 Uiso 1 1 calc R . .
C7 C -0.2102(2) 0.23154(19) 0.12186(15) 0.0400(5) Uani 1 1 d . . .
H7A H -0.3002 0.2268 0.1409 0.048 Uiso 1 1 calc R . .
H7B H -0.2168 0.3107 0.1119 0.048 Uiso 1 1 calc R . .
C8 C -0.11017(19) 0.15199(18) 0.19282(13) 0.0339(4) Uani 1 1 d . . .
H8A H -0.1523 0.1630 0.2455 0.041 Uiso 1 1 calc R . .
H8B H -0.0929 0.0721 0.1980 0.041 Uiso 1 1 calc R . .
C9 C 0.3749(2) -0.17613(17) 0.40160(12) 0.0340(4) Uani 1 1 d . . .
C10 C 0.4628(3) -0.2820(2) 0.45792(16) 0.0505(6) Uani 1 1 d . . .
H10A H 0.4951 -0.3402 0.4309 0.076 Uiso 1 1 calc R . .
H10B H 0.4127 -0.3076 0.5086 0.076 Uiso 1 1 calc R . .
H10C H 0.5400 -0.2696 0.4723 0.076 Uiso 1 1 calc R . .
C11 C 0.09417(19) -0.17018(16) 0.27274(13) 0.0308(4) Uani 1 1 d . . .
C12 C 0.0635(3) -0.27144(18) 0.2838(2) 0.0527(7) Uani 1 1 d . . .
H12A H -0.0116 -0.2744 0.3232 0.079 Uiso 1 1 calc R . .
H12B H 0.1432 -0.3397 0.3055 0.079 Uiso 1 1 calc R . .
H12C H 0.0384 -0.2683 0.2302 0.079 Uiso 1 1 calc R . .
C13 C 0.26462(16) 0.14344(13) 0.27014(10) 0.0200(3) Uani 1 1 d . . .
C14 C 0.41959(18) 0.22468(15) 0.26569(11) 0.0251(3) Uani 1 1 d . . .
H14 H 0.4952 0.2485 0.2487 0.030 Uiso 1 1 calc R . .
C15 C 0.33469(18) 0.24233(16) 0.32807(11) 0.0263(3) Uani 1 1 d . . .
H15 H 0.3379 0.2814 0.3637 0.032 Uiso 1 1 calc R . .
C16 C 0.42880(16) 0.15245(14) 0.15113(10) 0.0212(3) Uani 1 1 d . . .
C17 C 0.52027(17) 0.04754(15) 0.14740(11) 0.0240(3) Uani 1 1 d . . .
C18 C 0.5690(2) 0.04206(17) 0.06888(12) 0.0307(4) Uani 1 1 d . . .
H18 H 0.6316 -0.0278 0.0641 0.037 Uiso 1 1 calc R . .
C19 C 0.5278(2) 0.13654(18) -0.00204(12) 0.0338(4) Uani 1 1 d . . .
H19 H 0.5611 0.1306 -0.0549 0.041 Uiso 1 1 calc R . .
C20 C 0.43865(19) 0.23942(17) 0.00346(11) 0.0305(4) Uani 1 1 d . . .
H20 H 0.4118 0.3037 -0.0458 0.037 Uiso 1 1 calc R . .
C21 C 0.38742(17) 0.25039(15) 0.08014(11) 0.0236(3) Uani 1 1 d . . .
C22 C 0.29401(18) 0.36656(15) 0.08407(12) 0.0284(4) Uani 1 1 d . . .
H22 H 0.2669 0.3574 0.1435 0.034 Uiso 1 1 calc R . .
C23 C 0.3698(2) 0.45055(18) 0.05513(15) 0.0416(5) Uani 1 1 d . . .
H23A H 0.4501 0.4201 0.0895 0.062 Uiso 1 1 calc R . .
H23B H 0.3106 0.5239 0.0606 0.062 Uiso 1 1 calc R . .
H23C H 0.3970 0.4614 -0.0032 0.062 Uiso 1 1 calc R . .
C24 C 0.1662(2) 0.41447(18) 0.03341(16) 0.0442(5) Uani 1 1 d . . .
H24A H 0.1902 0.4237 -0.0251 0.066 Uiso 1 1 calc R . .
H24B H 0.1097 0.4887 0.0385 0.066 Uiso 1 1 calc R . .
H24C H 0.1163 0.3619 0.0543 0.066 Uiso 1 1 calc R . .
C25 C 0.57365(19) -0.05567(16) 0.22407(12) 0.0290(4) Uani 1 1 d . . .
H25 H 0.5214 -0.0378 0.2732 0.035 Uiso 1 1 calc R . .
C26 C 0.5547(3) -0.16098(18) 0.21923(15) 0.0485(6) Uani 1 1 d . . .
H26A H 0.4594 -0.1431 0.2093 0.073 Uiso 1 1 calc R . .
H26B H 0.5830 -0.2241 0.2717 0.073 Uiso 1 1 calc R . .
H26C H 0.6097 -0.1831 0.1735 0.073 Uiso 1 1 calc R . .
C27 C 0.7216(2) -0.0780(2) 0.23649(14) 0.0494(6) Uani 1 1 d . . .
H27A H 0.7743 -0.0921 0.1877 0.074 Uiso 1 1 calc R . .
H27B H 0.7561 -0.1448 0.2861 0.074 Uiso 1 1 calc R . .
H27C H 0.7294 -0.0114 0.2436 0.074 Uiso 1 1 calc R . .
C28 C 0.12386(18) 0.20765(16) 0.38578(11) 0.0266(4) Uani 1 1 d . . .
C29 C 0.00752(19) 0.30377(16) 0.35599(12) 0.0290(4) Uani 1 1 d . . .
C30 C -0.0997(2) 0.3221(2) 0.41220(15) 0.0409(5) Uani 1 1 d . . .
H30 H -0.1808 0.3854 0.3941 0.049 Uiso 1 1 calc R . .
C31 C -0.0892(2) 0.2499(2) 0.49336(16) 0.0491(6) Uani 1 1 d . . .
H31 H -0.1623 0.2648 0.5309 0.059 Uiso 1 1 calc R . .
C32 C 0.0261(2) 0.1565(2) 0.52055(14) 0.0450(5) Uani 1 1 d . . .
H32 H 0.0303 0.1065 0.5764 0.054 Uiso 1 1 calc R . .
C33 C 0.1377(2) 0.13316(18) 0.46788(12) 0.0333(4) Uani 1 1 d . . .
C34 C 0.2681(2) 0.03611(19) 0.50174(12) 0.0387(5) Uani 1 1 d . . .
H34 H 0.3228 0.0170 0.4536 0.046 Uiso 1 1 calc R . .
C35 C 0.3500(3) 0.0743(3) 0.54516(16) 0.0578(7) Uani 1 1 d . . .
H35A H 0.3753 0.1365 0.5044 0.087 Uiso 1 1 calc R . .
H35B H 0.4317 0.0099 0.5694 0.087 Uiso 1 1 calc R . .
H35C H 0.2949 0.1008 0.5892 0.087 Uiso 1 1 calc R . .
C36 C 0.2459(3) -0.0720(2) 0.56177(16) 0.0608(7) Uani 1 1 d . . .
H36A H 0.2078 -0.0597 0.6141 0.091 Uiso 1 1 calc R . .
H36B H 0.3324 -0.1357 0.5727 0.091 Uiso 1 1 calc R . .
H36C H 0.1833 -0.0897 0.5369 0.091 Uiso 1 1 calc R . .
C37 C -0.0010(2) 0.38950(17) 0.26939(13) 0.0328(4) Uani 1 1 d . . .
H37 H 0.0660 0.3502 0.2335 0.039 Uiso 1 1 calc R . .
C38 C 0.0371(3) 0.48866(19) 0.26994(17) 0.0481(6) Uani 1 1 d . . .
H38A H -0.0270 0.5285 0.3049 0.072 Uiso 1 1 calc R . .
H38B H 0.0343 0.5419 0.2131 0.072 Uiso 1 1 calc R . .
H38C H 0.1284 0.4588 0.2922 0.072 Uiso 1 1 calc R . .
C39 C -0.1398(2) 0.4354(2) 0.23085(15) 0.0458(5) Uani 1 1 d . . .
H39A H -0.1672 0.3715 0.2355 0.069 Uiso 1 1 calc R . .
H39B H -0.1362 0.4806 0.1721 0.069 Uiso 1 1 calc R . .
H39C H -0.2054 0.4836 0.2602 0.069 Uiso 1 1 calc R . .
S5 S 0.43624(12) 0.52415(9) 0.34533(7) 0.0299(2) Uani 0.716(3) 1 d P A 1
O51 O 0.5678(2) 0.4899(2) 0.37559(17) 0.0413(5) Uani 0.716(3) 1 d P A 1
O52 O 0.3711(3) 0.4430(3) 0.37284(16) 0.0561(7) Uani 0.716(3) 1 d P A 1
O53 O 0.3468(3) 0.6345(2) 0.34810(17) 0.0596(8) Uani 0.716(3) 1 d P A 1
C50 C 0.4611(6) 0.5472(5) 0.2346(3) 0.0486(12) Uani 0.716(3) 1 d P A 1
F51 F 0.3393(4) 0.5829(4) 0.1971(2) 0.0764(11) Uani 0.716(3) 1 d P A 1
F52 F 0.5202(4) 0.6206(3) 0.19789(15) 0.0896(11) Uani 0.716(3) 1 d P A 1
F53 F 0.5389(3) 0.4501(3) 0.22142(18) 0.0759(9) Uani 0.716(3) 1 d P A 1
S6 S 0.4746(3) 0.4869(3) 0.33084(18) 0.0433(7) Uani 0.284(3) 1 d P A 2
O61 O 0.3447(11) 0.5279(10) 0.3736(7) 0.093(3) Uiso 0.284(3) 1 d P A 2
O62 O 0.5228(8) 0.3776(7) 0.3327(5) 0.071(2) Uiso 0.284(3) 1 d P A 2
O63 O 0.5713(7) 0.5321(6) 0.3459(4) 0.0420(17) Uiso 0.284(3) 1 d P A 2
C60 C 0.4237(13) 0.5721(11) 0.2252(9) 0.035(3) Uiso 0.284(3) 1 d P A 2
F61 F 0.5327(6) 0.5431(5) 0.1740(4) 0.0562(15) Uiso 0.284(3) 1 d P A 2
F62 F 0.3862(6) 0.6838(5) 0.2074(4) 0.0608(16) Uiso 0.284(3) 1 d P A 2
F63 F 0.3362(11) 0.5460(8) 0.2016(7) 0.056(2) Uiso 0.284(3) 1 d P A 2

loop_
_atom_site_aniso_label
_atom_site_aniso_U_11
_atom_site_aniso_U_22
_atom_site_aniso_U_33
_atom_site_aniso_U_23
_atom_site_aniso_U_13
_atom_site_aniso_U_12
Rh1 0.02437(7) 0.01781(7) 0.01947(7) -0.00523(5) 0.00201(4) -0.01113(5)
N1 0.0386(9) 0.0271(7) 0.0251(7) -0.0039(6) -0.0018(6) -0.0181(7)
N2 0.0307(8) 0.0230(7) 0.0279(7) -0.0058(6) -0.0004(6) -0.0125(6)
N3 0.0228(7) 0.0205(6) 0.0193(6) -0.0069(5) 0.0022(5) -0.0100(5)
N4 0.0267(7) 0.0252(7) 0.0203(6) -0.0095(6) 0.0034(5) -0.0134(6)
C1 0.0267(8) 0.0199(7) 0.0271(8) -0.0079(7) -0.0006(7) -0.0081(7)
C2 0.0234(8) 0.0222(8) 0.0220(8) -0.0039(6) -0.0004(6) -0.0105(6)
C3 0.0370(10) 0.0265(9) 0.0286(9) -0.0128(7) -0.0027(7) -0.0052(8)
C4 0.0463(12) 0.0375(11) 0.0266(9) -0.0121(8) -0.0042(8) -0.0089(9)
C5 0.0427(11) 0.0323(10) 0.0319(10) -0.0057(8) -0.0097(8) -0.0122(9)
C6 0.0353(11) 0.0338(10) 0.0505(13) -0.0070(9) -0.0152(9) -0.0126(9)
C7 0.0227(9) 0.0367(11) 0.0506(13) -0.0067(9) -0.0017(8) -0.0067(8)
C8 0.0237(9) 0.0361(10) 0.0361(10) -0.0081(8) 0.0052(7) -0.0100(8)
C9 0.0423(11) 0.0332(10) 0.0282(9) -0.0042(8) -0.0043(8) -0.0195(9)
C10 0.0610(15) 0.0360(11) 0.0439(13) 0.0031(10) -0.0224(11) -0.0137(11)
C11 0.0283(9) 0.0242(8) 0.0392(10) -0.0086(8) -0.0004(7) -0.0103(7)
C12 0.0459(13) 0.0263(10) 0.090(2) -0.0164(12) -0.0076(13) -0.0183(10)
C13 0.0229(7) 0.0186(7) 0.0165(7) -0.0031(6) 0.0002(6) -0.0080(6)
C14 0.0271(8) 0.0284(8) 0.0259(8) -0.0094(7) 0.0003(6) -0.0160(7)
C15 0.0298(9) 0.0309(9) 0.0271(8) -0.0132(7) 0.0012(7) -0.0173(7)
C16 0.0212(7) 0.0259(8) 0.0192(7) -0.0077(6) 0.0025(6) -0.0119(6)
C17 0.0235(8) 0.0257(8) 0.0237(8) -0.0084(7) 0.0010(6) -0.0100(7)
C18 0.0318(9) 0.0337(9) 0.0289(9) -0.0157(8) 0.0060(7) -0.0112(8)
C19 0.0392(11) 0.0439(11) 0.0224(8) -0.0141(8) 0.0075(7) -0.0190(9)
C20 0.0339(9) 0.0382(10) 0.0188(8) -0.0041(7) 0.0015(7) -0.0178(8)
C21 0.0217(8) 0.0271(8) 0.0225(8) -0.0054(6) 0.0004(6) -0.0122(7)
C22 0.0279(9) 0.0246(8) 0.0288(9) -0.0026(7) -0.0010(7) -0.0108(7)
C23 0.0438(12) 0.0322(10) 0.0524(13) -0.0098(9) -0.0025(10) -0.0206(9)
C24 0.0348(11) 0.0279(10) 0.0626(15) -0.0033(10) -0.0148(10) -0.0094(9)
C25 0.0298(9) 0.0266(8) 0.0260(8) -0.0078(7) 0.0017(7) -0.0065(7)
C26 0.0778(18) 0.0265(10) 0.0385(12) -0.0103(9) 0.0014(11) -0.0167(11)
C27 0.0288(10) 0.0667(16) 0.0345(11) -0.0078(11) -0.0014(8) -0.0055(10)
C28 0.0311(9) 0.0336(9) 0.0256(8) -0.0169(7) 0.0094(7) -0.0196(8)
C29 0.0302(9) 0.0317(9) 0.0346(9) -0.0183(8) 0.0072(7) -0.0169(8)
C30 0.0323(10) 0.0491(12) 0.0487(13) -0.0250(11) 0.0137(9) -0.0190(10)
C31 0.0410(12) 0.0681(16) 0.0460(13) -0.0266(12) 0.0246(10) -0.0290(12)
C32 0.0517(13) 0.0575(14) 0.0321(11) -0.0173(10) 0.0174(10) -0.0298(12)
C33 0.0409(11) 0.0410(11) 0.0261(9) -0.0134(8) 0.0077(8) -0.0240(9)
C34 0.0521(13) 0.0446(12) 0.0221(9) -0.0102(8) 0.0015(8) -0.0214(10)
C35 0.0663(17) 0.0752(18) 0.0416(13) -0.0286(13) -0.0097(12) -0.0236(15)
C36 0.090(2) 0.0498(15) 0.0343(12) -0.0032(11) 0.0066(13) -0.0276(15)
C37 0.0353(10) 0.0287(9) 0.0365(10) -0.0156(8) 0.0050(8) -0.0108(8)
C38 0.0604(15) 0.0314(11) 0.0575(15) -0.0171(10) 0.0076(12) -0.0224(11)
C39 0.0418(12) 0.0420(12) 0.0475(13) -0.0192(10) -0.0035(10) -0.0030(10)
S5 0.0300(5) 0.0270(4) 0.0312(4) -0.0062(3) -0.0045(3) -0.0102(4)
O51 0.0354(12) 0.0447(14) 0.0420(13) -0.0097(12) -0.0069(10) -0.0144(10)
O52 0.0729(18) 0.0672(17) 0.0471(14) -0.0140(12) 0.0026(12) -0.0508(15)
O53 0.0553(15) 0.0521(15) 0.0619(16) -0.0339(13) -0.0190(12) 0.0119(12)
C50 0.045(3) 0.064(3) 0.043(2) -0.025(2) 0.006(2) -0.022(3)
F51 0.081(2) 0.088(3) 0.0463(15) -0.026(2) -0.0291(13) -0.002(2)
F52 0.144(3) 0.095(2) 0.0426(13) -0.0012(13) 0.0142(15) -0.082(2)
F53 0.0655(15) 0.098(2) 0.091(2) -0.0702(18) 0.0134(13) -0.0253(15)
S6 0.0315(13) 0.0532(19) 0.0323(12) -0.0010(11) -0.0021(9) -0.0130(12)

loop_
_atom_type_symbol
_atom_type_description
_atom_type_scat_dispersion_real
_atom_type_scat_dispersion_imag
_atom_type_scat_source
C C 0.0033 0.0016 'International Tables Vol C Tables 4.2.6.8 and 6.1.1.4'
H H 0.0000 0.0000 'International Tables Vol C Tables 4.2.6.8 and 6.1.1.4'
N N 0.0061 0.0033 'International Tables Vol C Tables 4.2.6.8 and 6.1.1.4'
O O 0.0106 0.0060 'International Tables Vol C Tables 4.2.6.8 and 6.1.1.4'
F F 0.0171 0.0103 'International Tables Vol C Tables 4.2.6.8 and 6.1.1.4'
S S 0.1246 0.1234 'International Tables Vol C Tables 4.2.6.8 and 6.1.1.4'
Rh Rh -1.1178 0.9187 'International Tables Vol C Tables 4.2.6.8 and 6.1.1.4'
Cl Cl 0.1484 0.1585 'International Tables Vol C Tables 4.2.6.8 and 6.1.1.4'

loop_
_geom_angle_atom_site_label_1
_geom_angle_atom_site_label_2
_geom_angle_atom_site_label_3
_geom_angle
C13 Rh1 N2 172.43(6)
C13 Rh1 N1 89.47(6)
N2 Rh1 N1 82.96(6)
C13 Rh1 C2 95.25(6)
N2 Rh1 C2 91.50(6)
N1 Rh1 C2 153.75(7)
C13 Rh1 C1 93.49(6)
N2 Rh1 C1 93.95(6)
N1 Rh1 C1 167.49(7)
C2 Rh1 C1 37.95(7)
C9 N1 Rh1 167.08(16)
C11 N2 Rh1 171.06(16)
C13 N3 C14 111.48(14)
C13 N3 C16 125.87(13)
C14 N3 C16 121.27(13)
C13 N4 C15 111.70(14)
C13 N4 C28 127.16(14)
C15 N4 C28 120.64(14)
C2 C1 C8 124.60(16)
C2 C1 Rh1 70.29(10)
C8 C1 Rh1 115.92(12)
C2 C1 H1 117.6(14)
C8 C1 H1 113.1(13)
Rh1 C1 H1 105.3(13)
C1 C2 C3 123.17(16)
C1 C2 Rh1 71.76(10)
C3 C2 Rh1 118.02(12)
C1 C2 H2 118.8(13)
C3 C2 H2 113.9(13)
Rh1 C2 H2 100.5(13)
C2 C3 C4 110.46(16)
C2 C3 H3A 109.6
C4 C3 H3A 109.6
C2 C3 H3B 109.6
C4 C3 H3B 109.6
H3A C3 H3B 108.1
C5 C4 C3 115.12(17)
C5 C4 H4A 108.5
C3 C4 H4A 108.5
C5 C4 H4B 108.5
C3 C4 H4B 108.5
H4A C4 H4B 107.5
C4 C5 C6 115.99(18)
C4 C5 H5A 108.3
C6 C5 H5A 108.3
C4 C5 H5B 108.3
C6 C5 H5B 108.3
H5A C5 H5B 107.4
C7 C6 C5 116.06(17)
C7 C6 H6A 108.3
C5 C6 H6A 108.3
C7 C6 H6B 108.3
C5 C6 H6B 108.3
H6A C6 H6B 107.4
C6 C7 C8 117.11(18)
C6 C7 H7A 108.0
C8 C7 H7A 108.0
C6 C7 H7B 108.0
C8 C7 H7B 108.0
H7A C7 H7B 107.3
C1 C8 C7 114.43(16)
C1 C8 H8A 108.7
C7 C8 H8A 108.7
C1 C8 H8B 108.7
C7 C8 H8B 108.7
H8A C8 H8B 107.6
N1 C9 C10 179.7(2)
C9 C10 H10A 109.5
C9 C10 H10B 109.5
H10A C10 H10B 109.5
C9 C10 H10C 109.5
H10A C10 H10C 109.5
H10B C10 H10C 109.5
N2 C11 C12 179.6(2)
C11 C12 H12A 109.5
C11 C12 H12B 109.5
H12A C12 H12B 109.5
C11 C12 H12C 109.5
H12A C12 H12C 109.5
H12B C12 H12C 109.5
N3 C13 N4 103.00(13)
N3 C13 Rh1 128.19(12)
N4 C13 Rh1 127.31(12)
C15 C14 N3 107.20(14)
C15 C14 H14 126.4
N3 C14 H14 126.4
C14 C15 N4 106.62(15)
C14 C15 H15 126.7
N4 C15 H15 126.7
C17 C16 C21 122.71(15)
C17 C16 N3 120.16(15)
C21 C16 N3 117.09(15)
C18 C17 C16 117.22(16)
C18 C17 C25 119.69(16)
C16 C17 C25 122.97(16)
C19 C18 C17 121.19(18)
C19 C18 H18 119.4
C17 C18 H18 119.4
C20 C19 C18 120.43(17)
C20 C19 H19 119.8
C18 C19 H19 119.8
C19 C20 C21 121.00(17)
C19 C20 H20 119.5
C21 C20 H20 119.5
C20 C21 C16 117.43(16)
C20 C21 C22 119.45(16)
C16 C21 C22 123.09(15)
C24 C22 C21 112.89(17)
C24 C22 C23 110.16(16)
C21 C22 C23 109.88(16)
C24 C22 H22 107.9
C21 C22 H22 107.9
C23 C22 H22 107.9
C22 C23 H23A 109.5
C22 C23 H23B 109.5
H23A C23 H23B 109.5
C22 C23 H23C 109.5
H23A C23 H23C 109.5
H23B C23 H23C 109.5
C22 C24 H24A 109.5
C22 C24 H24B 109.5
H24A C24 H24B 109.5
C22 C24 H24C 109.5
H24A C24 H24C 109.5
H24B C24 H24C 109.5
C17 C25 C27 109.53(17)
C17 C25 C26 111.80(17)
C27 C25 C26 111.5(2)
C17 C25 H25 108.0
C27 C25 H25 108.0
C26 C25 H25 108.0
C25 C26 H26A 109.5
C25 C26 H26B 109.5
H26A C26 H26B 109.5
C25 C26 H26C 109.5
H26A C26 H26C 109.5
H26B C26 H26C 109.5
C25 C27 H27A 109.5
C25 C27 H27B 109.5
H27A C27 H27B 109.5
C25 C27 H27C 109.5
H27A C27 H27C 109.5
H27B C27 H27C 109.5
C33 C28 C29 123.31(17)
C33 C28 N4 118.42(17)
C29 C28 N4 117.92(16)
C30 C29 C28 117.00(19)
C30 C29 C37 120.25(19)
C28 C29 C37 122.61(16)
C31 C30 C29 121.0(2)
C31 C30 H30 119.5
C29 C30 H30 119.5
C32 C31 C30 120.6(2)
C32 C31 H31 119.7
C30 C31 H31 119.7
C31 C32 C33 121.6(2)
C31 C32 H32 119.2
C33 C32 H32 119.2
C28 C33 C32 116.5(2)
C28 C33 C34 123.01(18)
C32 C33 C34 120.33(19)
C33 C34 C36 113.2(2)
C33 C34 C35 110.06(19)
C36 C34 C35 109.8(2)
C33 C34 H34 107.9
C36 C34 H34 107.9
C35 C34 H34 107.9
C34 C35 H35A 109.5
C34 C35 H35B 109.5
H35A C35 H35B 109.5
C34 C35 H35C 109.5
H35A C35 H35C 109.5
H35B C35 H35C 109.5
C34 C36 H36A 109.5
C34 C36 H36B 109.5
H36A C36 H36B 109.5
C34 C36 H36C 109.5
H36A C36 H36C 109.5
H36B C36 H36C 109.5
C29 C37 C39 112.60(18)
C29 C37 C38 110.62(18)
C39 C37 C38 109.91(19)
C29 C37 H37 107.8
C39 C37 H37 107.8
C38 C37 H37 107.8
C37 C38 H38A 109.5
C37 C38 H38B 109.5
H38A C38 H38B 109.5
C37 C38 H38C 109.5
H38A C38 H38C 109.5
H38B C38 H38C 109.5
C37 C39 H39A 109.5
C37 C39 H39B 109.5
H39A C39 H39B 109.5
C37 C39 H39C 109.5
H39A C39 H39C 109.5
H39B C39 H39C 109.5
O52 S5 O51 117.55(19)
O52 S5 O53 111.7(2)
O51 S5 O53 114.31(17)
O52 S5 C50 103.8(2)
O51 S5 C50 104.1(2)
O53 S5 C50 103.3(2)
F52 C50 F53 106.6(4)
F52 C50 F51 109.4(5)
F53 C50 F51 107.1(4)
F52 C50 S5 112.9(4)
F53 C50 S5 110.6(4)
F51 C50 S5 110.0(3)
O62 S6 O63 117.2(5)
O62 S6 O61 118.7(6)
O63 S6 O61 110.0(6)
O62 S6 C60 105.6(6)
O63 S6 C60 103.0(6)
O61 S6 C60 99.2(6)
F63 C60 F62 111.5(10)
F63 C60 F61 103.0(12)
F62 C60 F61 105.8(10)
F63 C60 S6 111.8(10)
F62 C60 S6 115.6(10)
F61 C60 S6 108.0(8)

loop_
_geom_bond_atom_site_label_1
_geom_bond_atom_site_label_2
_geom_bond_distance
Rh1 C13 1.9980(16)
Rh1 N2 2.0607(15)
Rh1 N1 2.0725(16)
Rh1 C2 2.1272(17)
Rh1 C1 2.1460(18)
N1 C9 1.141(3)
N2 C11 1.137(2)
N3 C13 1.370(2)
N3 C14 1.391(2)
N3 C16 1.442(2)
N4 C13 1.370(2)
N4 C15 1.393(2)
N4 C28 1.453(2)
C1 C2 1.390(2)
C1 C8 1.509(2)
C1 H1 0.94(2)
C2 C3 1.506(2)
C2 H2 0.94(2)
C3 C4 1.541(3)
C3 H3A 0.9900
C3 H3B 0.9900
C4 C5 1.531(3)
C4 H4A 0.9900
C4 H4B 0.9900
C5 C6 1.538(3)
C5 H5A 0.9900
C5 H5B 0.9900
C6 C7 1.525(3)
C6 H6A 0.9900
C6 H6B 0.9900
C7 C8 1.532(3)
C7 H7A 0.9900
C7 H7B 0.9900
C8 H8A 0.9900
C8 H8B 0.9900
C9 C10 1.450(3)
C10 H10A 0.9800
C10 H10B 0.9800
C10 H10C 0.9800
C11 C12 1.457(3)
C12 H12A 0.9800
C12 H12B 0.9800
C12 H12C 0.9800
C14 C15 1.335(2)
C14 H14 0.9500
C15 H15 0.9500
C16 C17 1.398(2)
C16 C21 1.407(2)
C17 C18 1.397(2)
C17 C25 1.514(2)
C18 C19 1.383(3)
C18 H18 0.9500
C19 C20 1.380(3)
C19 H19 0.9500
C20 C21 1.394(2)
C20 H20 0.9500
C21 C22 1.523(3)
C22 C24 1.521(3)
C22 C23 1.532(3)
C22 H22 1.0000
C23 H23A 0.9800
C23 H23B 0.9800
C23 H23C 0.9800
C24 H24A 0.9800
C24 H24B 0.9800
C24 H24C 0.9800
C25 C27 1.527(3)
C25 C26 1.534(3)
C25 H25 1.0000
C26 H26A 0.9800
C26 H26B 0.9800
C26 H26C 0.9800
C27 H27A 0.9800
C27 H27B 0.9800
C27 H27C 0.9800
C28 C33 1.398(3)
C28 C29 1.404(3)
C29 C30 1.400(3)
C29 C37 1.511(3)
C30 C31 1.377(4)
C30 H30 0.9500
C31 C32 1.374(4)
C31 H31 0.9500
C32 C33 1.402(3)
C32 H32 0.9500
C33 C34 1.515(3)
C34 C36 1.531(3)
C34 C35 1.545(3)
C34 H34 1.0000
C35 H35A 0.9800
C35 H35B 0.9800
C35 H35C 0.9800
C36 H36A 0.9800
C36 H36B 0.9800
C36 H36C 0.9800
C37 C39 1.522(3)
C37 C38 1.536(3)
C37 H37 1.0000
C38 H38A 0.9800
C38 H38B 0.9800
C38 H38C 0.9800
C39 H39A 0.9800
C39 H39B 0.9800
C39 H39C 0.9800
S5 O52 1.416(2)
S5 O51 1.417(2)
S5 O53 1.443(3)
S5 C50 1.816(5)
C50 F52 1.296(6)
C50 F53 1.337(7)
C50 F51 1.375(7)
S6 O62 1.351(9)
S6 O63 1.472(8)
S6 O61 1.484(11)
S6 C60 1.797(14)
C60 F63 1.272(18)
C60 F62 1.325(14)
C60 F61 1.380(14)

loop_
_geom_torsion_atom_site_label_1
_geom_torsion_atom_site_label_2
_geom_torsion_atom_site_label_3
_geom_torsion_atom_site_label_4
_geom_torsion
C13 Rh1 N1 C9 -142.6(7)
N2 Rh1 N1 C9 37.2(7)
C2 Rh1 N1 C9 -41.8(8)
C1 Rh1 N1 C9 113.6(7)
C13 Rh1 C1 C2 94.07(10)
N2 Rh1 C1 C2 -87.37(10)
N1 Rh1 C1 C2 -162.5(2)
C13 Rh1 C1 C8 -146.16(14)
N2 Rh1 C1 C8 32.40(14)
N1 Rh1 C1 C8 -42.8(3)
C2 Rh1 C1 C8 119.77(18)
C8 C1 C2 C3 3.6(3)
Rh1 C1 C2 C3 112.05(16)
C8 C1 C2 Rh1 -108.48(17)
C13 Rh1 C2 C1 -88.94(10)
N2 Rh1 C2 C1 94.50(10)
N1 Rh1 C2 C1 171.55(12)
C13 Rh1 C2 C3 152.56(14)
N2 Rh1 C2 C3 -24.00(14)
N1 Rh1 C2 C3 53.1(2)
C1 Rh1 C2 C3 -118.50(18)
C1 C2 C3 C4 90.6(2)
Rh1 C2 C3 C4 176.25(13)
C2 C3 C4 C5 -52.6(2)
C3 C4 C5 C6 -52.7(3)
C4 C5 C6 C7 102.3(2)
C5 C6 C7 C8 -70.8(2)
C2 C1 C8 C7 -81.8(2)
Rh1 C1 C8 C7 -164.85(14)
C6 C7 C8 C1 71.7(2)
C14 N3 C13 N4 0.10(18)
C16 N3 C13 N4 -166.52(15)
C14 N3 C13 Rh1 -166.58(12)
C16 N3 C13 Rh1 26.8(2)
C15 N4 C13 N3 0.15(18)
C28 N4 C13 N3 171.96(16)
C15 N4 C13 Rh1 166.98(12)
C28 N4 C13 Rh1 -21.2(2)
N1 Rh1 C13 N3 89.20(15)
C2 Rh1 C13 N3 -64.93(15)
C1 Rh1 C13 N3 -102.96(15)
N1 Rh1 C13 N4 -74.40(15)
C2 Rh1 C13 N4 131.46(15)
C1 Rh1 C13 N4 93.44(15)
C13 N3 C14 C15 -0.3(2)
C16 N3 C14 C15 167.01(15)
N3 C14 C15 N4 0.4(2)
C13 N4 C15 C14 -0.3(2)
C28 N4 C15 C14 -172.76(16)
C13 N3 C16 C17 -88.0(2)
C14 N3 C16 C17 106.59(18)
C13 N3 C16 C21 94.32(19)
C14 N3 C16 C21 -71.1(2)
C21 C16 C17 C18 -1.1(2)
N3 C16 C17 C18 -178.61(15)
C21 C16 C17 C25 175.04(16)
N3 C16 C17 C25 -2.5(2)
C16 C17 C18 C19 -0.3(3)
C25 C17 C18 C19 -176.52(18)
C17 C18 C19 C20 1.0(3)
C18 C19 C20 C21 -0.5(3)
C19 C20 C21 C16 -0.8(3)
C19 C20 C21 C22 177.36(17)
C17 C16 C21 C20 1.6(2)
N3 C16 C21 C20 179.22(15)
C17 C16 C21 C22 -176.48(16)
N3 C16 C21 C22 1.1(2)
C20 C21 C22 C24 60.0(2)
C16 C21 C22 C24 -121.93(19)
C20 C21 C22 C23 -63.4(2)
C16 C21 C22 C23 114.66(19)
C18 C17 C25 C27 67.6(2)
C16 C17 C25 C27 -108.4(2)
C18 C17 C25 C26 -56.4(2)
C16 C17 C25 C26 127.54(19)
C13 N4 C28 C33 102.7(2)
C15 N4 C28 C33 -86.2(2)
C13 N4 C28 C29 -83.9(2)
C15 N4 C28 C29 87.3(2)
C33 C28 C29 C30 -1.7(3)
N4 C28 C29 C30 -174.78(16)
C33 C28 C29 C37 174.12(17)
N4 C28 C29 C37 1.0(2)
C28 C29 C30 C31 1.3(3)
C37 C29 C30 C31 -174.6(2)
C29 C30 C31 C32 -1.4(4)
C30 C31 C32 C33 1.8(4)
C29 C28 C33 C32 2.0(3)
N4 C28 C33 C32 175.10(17)
C29 C28 C33 C34 -174.05(17)
N4 C28 C33 C34 -1.0(3)
C31 C32 C33 C28 -2.1(3)
C31 C32 C33 C34 174.1(2)
C28 C33 C34 C36 -141.7(2)
C32 C33 C34 C36 42.4(3)
C28 C33 C34 C35 95.1(2)
C32 C33 C34 C35 -80.8(3)
C30 C29 C37 C39 -41.1(2)
C28 C29 C37 C39 143.21(18)
C30 C29 C37 C38 82.3(2)
C28 C29 C37 C38 -93.4(2)
O52 S5 C50 F52 179.8(4)
O51 S5 C50 F52 -56.6(5)
O53 S5 C50 F52 63.1(5)
O52 S5 C50 F53 -60.8(4)
O51 S5 C50 F53 62.8(4)
O53 S5 C50 F53 -177.5(3)
O52 S5 C50 F51 57.3(5)
O51 S5 C50 F51 -179.1(4)
O53 S5 C50 F51 -59.4(5)
O62 S6 C60 F63 57.9(11)
O63 S6 C60 F63 -178.6(9)
O61 S6 C60 F63 -65.5(11)
O62 S6 C60 F62 -173.1(9)
O63 S6 C60 F62 -49.6(10)
O61 S6 C60 F62 63.5(10)
O62 S6 C60 F61 -54.8(10)
O63 S6 C60 F61 68.7(10)
O61 S6 C60 F61 -178.2(9)
